data_4114000
loop_
_publ_author_name
'Russell A. Stapleton'
'Brandon R. Galan'
'Scott Collins'
'Richard S. Simons'
'Jered C. Garrison'
'Wiley J. Youngs'

_publ_section_title
;
 Bulky Aluminum Alkyl Scavengers in Olefin Polymerization with Group 4
 Catalysts
;
_journal_name_full 'Journal of the American Chemical Society'
_journal_page_first 9246
_journal_page_last 9247
_journal_paper_doi 10.1021/ja030121+
_journal_volume 125
_journal_year 2003
_chemical_formula_moiety 'C25 H33 O Zr, C19 H3 B F15'
_chemical_formula_sum 'C44 H36 B F15 O Zr'
_chemical_formula_weight 967.76
_chemical_name_systematic
; 
 ? 
;
_space_group_IT_number 14
_symmetry_cell_setting monoclinic
_symmetry_space_group_name_Hall '-P 2yn'
_symmetry_space_group_name_H-M 'P 1 21/n 1'
_atom_sites_solution_hydrogens geom
_atom_sites_solution_primary direct
_atom_sites_solution_secondary difmap
_audit_creation_method SHELXL-97
_cell_angle_alpha 90.00
_cell_angle_beta 97.8040(10)
_cell_angle_gamma 90.00
_cell_formula_units_Z 4
_cell_length_a 10.9075(5)
_cell_length_b 30.7926(15)
_cell_length_c 11.7696(6)
_cell_measurement_reflns_used 7563
_cell_measurement_temperature 100(2)
_cell_measurement_theta_max 27.52
_cell_measurement_theta_min 2.19
_cell_volume 3916.4(3)
_computing_cell_refinement 'Bruker SMART'
_computing_data_collection 'Bruker SMART'
_computing_data_reduction 'Bruker SAINT'
_computing_molecular_graphics 'Bruker SHELXTL'
_computing_publication_material 'Bruker SHELXTL'
_computing_structure_refinement 'SHELXL-97 (Sheldrick, 1997)'
_computing_structure_solution 'SHELXS-97 (Sheldrick, 1990)'
_diffrn_ambient_temperature 100(2)
_diffrn_measured_fraction_theta_full 0.990
_diffrn_measured_fraction_theta_max 0.990
_diffrn_measurement_device_type 'CCD area detector'
_diffrn_measurement_method 'phi and omega scans'
_diffrn_radiation_monochromator graphite
_diffrn_radiation_source 'fine-focus sealed tube'
_diffrn_radiation_type MoK\a
_diffrn_radiation_wavelength 0.71073
_diffrn_reflns_av_R_equivalents 0.0254
_diffrn_reflns_av_sigmaI/netI 0.0206
_diffrn_reflns_limit_h_max 14
_diffrn_reflns_limit_h_min -14
_diffrn_reflns_limit_k_max 39
_diffrn_reflns_limit_k_min -39
_diffrn_reflns_limit_l_max 14
_diffrn_reflns_limit_l_min -15
_diffrn_reflns_number 47199
_diffrn_reflns_theta_full 27.53
_diffrn_reflns_theta_max 27.53
_diffrn_reflns_theta_min 1.87
_exptl_absorpt_coefficient_mu 0.389
_exptl_absorpt_correction_T_max 0.9262
_exptl_absorpt_correction_T_min 0.8292
_exptl_absorpt_correction_type 'multi-scan SADABS'
_exptl_crystal_colour purple
_exptl_crystal_density_diffrn 1.641
_exptl_crystal_description block
_exptl_crystal_F_000 1952
_exptl_crystal_size_max 0.50
_exptl_crystal_size_mid 0.30
_exptl_crystal_size_min 0.20
_refine_diff_density_max 0.417
_refine_diff_density_min -0.228
_refine_diff_density_rms 0.059
_refine_ls_extinction_method none
_refine_ls_goodness_of_fit_ref 1.029
_refine_ls_hydrogen_treatment mixed
_refine_ls_matrix_type full
_refine_ls_number_parameters 703
_refine_ls_number_reflns 8937
_refine_ls_number_restraints 0
_refine_ls_restrained_S_all 1.029
_refine_ls_R_factor_all 0.0330
_refine_ls_R_factor_gt 0.0279
_refine_ls_shift/su_max 0.001
_refine_ls_shift/su_mean 0.000
_refine_ls_structure_factor_coef Fsqd
_refine_ls_weighting_details 'calc w=1/[\s^2^(Fo^2^)+(0.0397P)^2^+2.0136P] where P=(Fo^2^+2Fc^2^)/3'
_refine_ls_weighting_scheme calc
_refine_ls_wR_factor_gt 0.0706
_refine_ls_wR_factor_ref 0.0732
_reflns_number_gt 7921
_reflns_number_total 8937
_reflns_threshold_expression >2sigma(I)
_cod_data_source_file ja0301212B_2.cif
_cod_data_source_block jg
_cod_database_code 4114000

loop_
_symmetry_equiv_pos_as_xyz
'x, y, z'
'-x+1/2, y+1/2, -z+1/2'
'-x, -y, -z'
'x-1/2, -y-1/2, z-1/2'

loop_
_atom_site_label
_atom_site_type_symbol
_atom_site_fract_x
_atom_site_fract_y
_atom_site_fract_z
_atom_site_U_iso_or_equiv
_atom_site_adp_type
_atom_site_occupancy
_atom_site_symmetry_multiplicity
_atom_site_calc_flag
Zr Zr 0.385721(12) 0.124452(4) 0.122883(12) 0.01366(5) Uani 1 1 d
F1 F 1.02255(10) 0.11772(3) 0.67027(9) 0.0270(2) Uani 1 1 d
F2 F 1.04164(10) 0.03238(3) 0.66048(9) 0.0307(2) Uani 1 1 d
F3 F 0.95443(10) -0.01914(3) 0.82188(9) 0.0284(2) Uani 1 1 d
F4 F 0.84624(10) 0.01873(3) 0.99105(9) 0.0274(2) Uani 1 1 d
F5 F 0.82675(9) 0.10360(3) 1.00502(8) 0.0224(2) Uani 1 1 d
F6 F 1.05236(8) 0.14496(3) 1.06443(8) 0.0220(2) Uani 1 1 d
F7 F 1.04545(10) 0.18242(3) 1.26597(8) 0.0315(2) Uani 1 1 d
F8 F 0.88659(11) 0.24928(4) 1.28869(9) 0.0346(3) Uani 1 1 d
F9 F 0.73290(10) 0.27745(3) 1.10019(9) 0.0310(2) Uani 1 1 d
F10 F 0.74138(9) 0.24267(3) 0.89695(8) 0.0236(2) Uani 1 1 d
F11 F 0.65867(8) 0.15591(3) 0.85876(8) 0.0225(2) Uani 1 1 d
F12 F 0.46552(8) 0.16521(3) 0.69635(8) 0.0250(2) Uani 1 1 d
F13 F 0.49941(9) 0.19201(3) 0.48095(8) 0.0259(2) Uani 1 1 d
F14 F 0.73172(9) 0.21029(3) 0.43582(8) 0.0249(2) Uani 1 1 d
F15 F 0.92517(8) 0.20264(3) 0.59550(8) 0.02212(19) Uani 1 1 d
O O 0.47713(9) 0.09498(4) 0.25240(9) 0.0170(2) Uani 1 1 d
C1 C 1.04950(14) 0.19443(5) 0.82141(15) 0.0193(3) Uani 1 1 d
C2 C 0.50861(13) 0.08578(5) 0.36646(13) 0.0147(3) Uani 1 1 d
C3 C 0.41589(13) 0.08380(5) 0.43794(13) 0.0155(3) Uani 1 1 d
C4 C 0.45318(14) 0.07379(5) 0.55336(13) 0.0177(3) Uani 1 1 d
C5 C 0.57488(14) 0.06601(5) 0.59808(13) 0.0188(3) Uani 1 1 d
C6 C 0.66389(14) 0.06837(5) 0.52417(14) 0.0180(3) Uani 1 1 d
C7 C 0.63501(13) 0.07739(5) 0.40794(13) 0.0157(3) Uani 1 1 d
C8 C 0.27429(13) 0.08886(5) 0.40357(13) 0.0160(3) Uani 1 1 d
C9 C 0.22748(14) 0.09709(5) 0.27610(14) 0.0180(3) Uani 1 1 d
C10 C 0.22602(15) 0.12631(6) 0.47166(15) 0.0225(3) Uani 1 1 d
C11 C 0.21285(15) 0.04580(6) 0.43246(15) 0.0225(3) Uani 1 1 d
C12 C 0.73526(13) 0.07442(5) 0.32777(13) 0.0181(3) Uani 1 1 d
C13 C 0.74744(15) 0.11632(6) 0.25949(16) 0.0232(3) Uani 1 1 d
C14 C 0.70458(16) 0.03577(6) 0.24609(15) 0.0236(3) Uani 1 1 d
C15 C 0.86380(15) 0.06613(6) 0.39524(16) 0.0245(4) Uani 1 1 d
C16 C 0.60973(17) 0.05379(7) 0.72206(15) 0.0253(4) Uani 1 1 d
C17 C 0.49669(15) 0.19081(5) 0.20526(15) 0.0224(3) Uani 1 1 d
C18 C 0.50470(16) 0.18970(5) 0.08682(16) 0.0255(4) Uani 1 1 d
C19 C 0.38449(17) 0.19740(5) 0.02752(16) 0.0262(4) Uani 1 1 d
C20 C 0.30304(15) 0.20051(5) 0.10866(16) 0.0234(3) Uani 1 1 d
C21 C 0.37263(15) 0.19672(5) 0.21925(15) 0.0211(3) Uani 1 1 d
C22 C 0.36428(16) 0.04986(5) 0.03454(14) 0.0225(3) Uani 1 1 d
C23 C 0.46310(16) 0.07037(6) -0.00879(14) 0.0237(3) Uani 1 1 d
C24 C 0.41466(15) 0.10568(6) -0.07767(14) 0.0223(3) Uani 1 1 d
C25 C 0.28543(15) 0.10655(5) -0.07735(14) 0.0204(3) Uani 1 1 d
C26 C 0.25456(15) 0.07242(5) -0.00723(14) 0.0210(3) Uani 1 1 d
C27 C 0.93097(13) 0.11684(5) 0.84254(13) 0.0154(3) Uani 1 1 d
C28 C 0.98118(14) 0.09512(5) 0.75574(13) 0.0185(3) Uani 1 1 d
C29 C 0.99136(14) 0.05042(5) 0.74716(14) 0.0208(3) Uani 1 1 d
C30 C 0.94761(14) 0.02440(5) 0.82798(14) 0.0204(3) Uani 1 1 d
C31 C 0.89422(14) 0.04378(5) 0.91421(13) 0.0189(3) Uani 1 1 d
C32 C 0.88585(13) 0.08858(5) 0.91916(13) 0.0172(3) Uani 1 1 d
C33 C 0.89502(13) 0.19066(5) 0.96756(13) 0.0164(3) Uani 1 1 d
C34 C 0.96948(14) 0.17824(5) 1.06763(14) 0.0186(3) Uani 1 1 d
C35 C 0.96898(15) 0.19677(5) 1.17420(14) 0.0223(3) Uani 1 1 d
C36 C 0.88835(16) 0.23056(5) 1.18631(14) 0.0237(3) Uani 1 1 d
C37 C 0.81163(15) 0.24456(5) 1.09117(15) 0.0225(3) Uani 1 1 d
C38 C 0.81758(14) 0.22510(5) 0.98563(14) 0.0187(3) Uani 1 1 d
C39 C 0.80365(14) 0.17947(5) 0.73859(13) 0.0163(3) Uani 1 1 d
C40 C 0.68216(14) 0.17019(5) 0.75424(13) 0.0177(3) Uani 1 1 d
C41 C 0.57992(14) 0.17430(5) 0.67213(14) 0.0192(3) Uani 1 1 d
C42 C 0.59661(14) 0.18787(5) 0.56399(13) 0.0192(3) Uani 1 1 d
C43 C 0.71447(15) 0.19695(5) 0.54135(13) 0.0184(3) Uani 1 1 d
C44 C 0.81435(13) 0.19273(5) 0.62760(13) 0.0167(3) Uani 1 1 d
B B 0.91981(15) 0.17085(5) 0.84202(14) 0.0153(3) Uani 1 1 d
H1A H 1.1118(17) 0.1907(6) 0.8898(16) 0.022(5) Uiso 1 1 d
H1B H 1.0385(18) 0.2250(7) 0.8126(17) 0.027(5) Uiso 1 1 d
H1C H 1.0866(18) 0.1852(6) 0.7563(18) 0.025(5) Uiso 1 1 d
H4 H 0.3942(16) 0.0726(6) 0.6008(15) 0.015(4) Uiso 1 1 d
H6 H 0.7459(17) 0.0614(6) 0.5557(16) 0.021(5) Uiso 1 1 d
H9A H 0.2489(17) 0.1272(6) 0.2503(16) 0.018(5) Uiso 1 1 d
H9B H 0.1384(17) 0.0983(6) 0.2651(15) 0.019(4) Uiso 1 1 d
H9C H 0.2547(18) 0.0740(7) 0.2245(17) 0.024(5) Uiso 1 1 d
H10A H 0.1376(19) 0.1284(6) 0.4519(17) 0.023(5) Uiso 1 1 d
H10B H 0.2440(19) 0.1215(7) 0.548(2) 0.030(5) Uiso 1 1 d
H10C H 0.2651(19) 0.1527(7) 0.4559(18) 0.029(5) Uiso 1 1 d
H11A H 0.2316(19) 0.0400(7) 0.5156(19) 0.033(5) Uiso 1 1 d
H11B H 0.126(2) 0.0472(7) 0.4157(19) 0.036(6) Uiso 1 1 d
H11C H 0.2412(18) 0.0225(7) 0.3902(17) 0.022(5) Uiso 1 1 d
H13A H 0.6780(19) 0.1228(6) 0.2045(18) 0.026(5) Uiso 1 1 d
H13B H 0.8183(19) 0.1142(7) 0.2190(18) 0.029(5) Uiso 1 1 d
H13C H 0.756(2) 0.1411(8) 0.3101(19) 0.035(6) Uiso 1 1 d
H14A H 0.624(2) 0.0384(7) 0.2026(19) 0.036(6) Uiso 1 1 d
H14B H 0.7649(19) 0.0342(7) 0.1942(18) 0.032(5) Uiso 1 1 d
H14C H 0.7094(19) 0.0102(7) 0.2877(18) 0.030(5) Uiso 1 1 d
H15A H 0.9222(19) 0.0650(7) 0.3414(18) 0.030(5) Uiso 1 1 d
H15B H 0.8908(18) 0.0898(7) 0.4460(18) 0.028(5) Uiso 1 1 d
H15C H 0.8693(18) 0.0393(7) 0.4378(17) 0.026(5) Uiso 1 1 d
H16A H 0.545(3) 0.0520(10) 0.765(3) 0.074(9) Uiso 1 1 d
H16B H 0.651(3) 0.0278(10) 0.732(2) 0.067(8) Uiso 1 1 d
H16C H 0.668(3) 0.0717(11) 0.758(3) 0.075(9) Uiso 1 1 d
H17 H 0.5583(18) 0.1867(6) 0.2647(17) 0.023(5) Uiso 1 1 d
H18 H 0.577(2) 0.1854(7) 0.0536(18) 0.032(5) Uiso 1 1 d
H19 H 0.3650(18) 0.1996(7) -0.0501(19) 0.028(5) Uiso 1 1 d
H20 H 0.217(2) 0.2058(7) 0.0920(18) 0.034(6) Uiso 1 1 d
H21 H 0.3424(18) 0.1983(7) 0.2903(18) 0.028(5) Uiso 1 1 d
H22 H 0.3692(19) 0.0264(7) 0.0837(19) 0.034(6) Uiso 1 1 d
H23 H 0.5506(18) 0.0619(6) 0.0094(17) 0.025(5) Uiso 1 1 d
H24 H 0.4581(18) 0.1247(6) -0.1202(17) 0.025(5) Uiso 1 1 d
H25 H 0.232(2) 0.1268(7) -0.1151(19) 0.033(6) Uiso 1 1 d
H26 H 0.1744(19) 0.0668(7) 0.0074(17) 0.028(5) Uiso 1 1 d

loop_
_atom_site_aniso_label
_atom_site_aniso_U_11
_atom_site_aniso_U_22
_atom_site_aniso_U_33
_atom_site_aniso_U_23
_atom_site_aniso_U_13
_atom_site_aniso_U_12
Zr 0.01485(7) 0.01356(8) 0.01245(8) 0.00118(5) 0.00136(5) -0.00115(5)
F1 0.0379(6) 0.0235(5) 0.0228(5) 0.0029(4) 0.0154(4) 0.0029(4)
F2 0.0398(6) 0.0263(5) 0.0279(6) -0.0060(4) 0.0118(4) 0.0088(4)
F3 0.0387(6) 0.0130(5) 0.0317(6) -0.0034(4) -0.0019(4) 0.0006(4)
F4 0.0377(6) 0.0190(5) 0.0259(5) 0.0048(4) 0.0053(4) -0.0090(4)
F5 0.0292(5) 0.0202(5) 0.0198(5) 0.0000(4) 0.0106(4) -0.0029(4)
F6 0.0238(5) 0.0194(5) 0.0213(5) -0.0004(4) -0.0024(4) 0.0043(4)
F7 0.0441(6) 0.0308(6) 0.0168(5) -0.0010(4) -0.0055(4) 0.0025(5)
F8 0.0559(7) 0.0299(6) 0.0201(5) -0.0071(4) 0.0122(5) -0.0008(5)
F9 0.0376(6) 0.0245(5) 0.0335(6) -0.0038(4) 0.0148(5) 0.0086(4)
F10 0.0256(5) 0.0214(5) 0.0238(5) 0.0021(4) 0.0031(4) 0.0072(4)
F11 0.0195(4) 0.0309(5) 0.0173(5) 0.0054(4) 0.0033(3) -0.0041(4)
F12 0.0154(4) 0.0330(5) 0.0265(5) 0.0022(4) 0.0024(4) -0.0019(4)
F13 0.0233(5) 0.0311(5) 0.0209(5) 0.0022(4) -0.0057(4) 0.0013(4)
F14 0.0313(5) 0.0290(5) 0.0141(5) 0.0042(4) 0.0021(4) -0.0014(4)
F15 0.0196(4) 0.0272(5) 0.0206(5) 0.0048(4) 0.0067(4) -0.0012(4)
O 0.0147(5) 0.0221(6) 0.0144(5) 0.0044(4) 0.0029(4) 0.0009(4)
C1 0.0180(7) 0.0194(8) 0.0205(8) 0.0024(6) 0.0026(6) -0.0017(6)
C2 0.0162(7) 0.0133(7) 0.0143(7) 0.0006(5) 0.0009(5) 0.0009(5)
C3 0.0147(6) 0.0141(7) 0.0173(7) -0.0003(5) 0.0009(5) 0.0006(5)
C4 0.0170(7) 0.0210(8) 0.0160(7) -0.0001(6) 0.0051(6) 0.0007(6)
C5 0.0201(7) 0.0200(8) 0.0160(7) 0.0004(6) 0.0009(6) 0.0021(6)
C6 0.0153(7) 0.0189(8) 0.0189(8) -0.0006(6) -0.0009(6) 0.0027(6)
C7 0.0139(6) 0.0143(7) 0.0191(7) -0.0002(6) 0.0035(5) 0.0010(5)
C8 0.0127(6) 0.0192(7) 0.0161(7) 0.0022(6) 0.0021(5) 0.0009(5)
C9 0.0137(7) 0.0211(8) 0.0190(8) 0.0037(6) 0.0020(6) -0.0001(6)
C10 0.0193(8) 0.0275(9) 0.0207(8) -0.0009(7) 0.0028(6) 0.0064(6)
C11 0.0159(7) 0.0269(9) 0.0244(9) 0.0088(7) 0.0017(6) -0.0025(6)
C12 0.0140(7) 0.0210(8) 0.0198(8) 0.0008(6) 0.0043(6) 0.0024(5)
C13 0.0184(8) 0.0260(9) 0.0267(9) 0.0035(7) 0.0087(7) -0.0002(6)
C14 0.0224(8) 0.0259(9) 0.0231(9) -0.0030(7) 0.0051(7) 0.0035(6)
C15 0.0147(7) 0.0332(10) 0.0260(9) 0.0004(8) 0.0041(6) 0.0047(6)
C16 0.0221(8) 0.0367(10) 0.0166(8) 0.0022(7) 0.0008(6) 0.0054(7)
C17 0.0220(8) 0.0172(8) 0.0260(9) -0.0050(6) -0.0037(7) -0.0035(6)
C18 0.0275(8) 0.0190(8) 0.0319(9) -0.0031(7) 0.0110(7) -0.0101(6)
C19 0.0420(10) 0.0139(8) 0.0208(9) 0.0052(6) -0.0023(7) -0.0085(7)
C20 0.0223(8) 0.0122(7) 0.0337(9) 0.0033(6) -0.0034(7) -0.0011(6)
C21 0.0270(8) 0.0134(7) 0.0235(8) -0.0022(6) 0.0058(6) -0.0010(6)
C22 0.0337(9) 0.0136(7) 0.0200(8) -0.0026(6) 0.0033(6) 0.0011(6)
C23 0.0236(8) 0.0293(9) 0.0183(8) -0.0067(7) 0.0032(6) 0.0045(7)
C24 0.0267(8) 0.0266(9) 0.0142(8) -0.0028(6) 0.0053(6) -0.0060(7)
C25 0.0248(8) 0.0198(8) 0.0152(7) -0.0021(6) -0.0022(6) -0.0015(6)
C26 0.0223(8) 0.0193(8) 0.0209(8) -0.0056(6) 0.0016(6) -0.0062(6)
C27 0.0143(6) 0.0164(7) 0.0147(7) 0.0008(6) -0.0002(5) 0.0000(5)
C28 0.0195(7) 0.0187(8) 0.0173(7) 0.0021(6) 0.0030(6) 0.0010(6)
C29 0.0211(7) 0.0208(8) 0.0202(8) -0.0042(6) 0.0020(6) 0.0040(6)
C30 0.0224(7) 0.0137(7) 0.0229(8) -0.0011(6) -0.0051(6) 0.0001(6)
C31 0.0201(7) 0.0174(7) 0.0181(8) 0.0035(6) -0.0020(6) -0.0049(6)
C32 0.0173(7) 0.0192(8) 0.0148(7) -0.0012(6) 0.0009(5) -0.0008(6)
C33 0.0176(7) 0.0143(7) 0.0176(7) 0.0000(6) 0.0036(6) -0.0028(5)
C34 0.0210(7) 0.0148(7) 0.0201(8) -0.0004(6) 0.0033(6) -0.0005(6)
C35 0.0278(8) 0.0223(8) 0.0161(8) 0.0018(6) 0.0004(6) -0.0040(6)
C36 0.0349(9) 0.0209(8) 0.0171(8) -0.0039(6) 0.0100(7) -0.0055(7)
C37 0.0270(8) 0.0156(7) 0.0271(9) -0.0012(6) 0.0120(7) -0.0009(6)
C38 0.0199(7) 0.0173(7) 0.0194(8) 0.0025(6) 0.0042(6) -0.0009(6)
C39 0.0187(7) 0.0129(7) 0.0173(7) 0.0000(6) 0.0028(6) 0.0009(5)
C40 0.0214(7) 0.0167(7) 0.0153(7) 0.0021(6) 0.0036(6) -0.0004(6)
C41 0.0170(7) 0.0177(8) 0.0231(8) -0.0002(6) 0.0033(6) -0.0008(6)
C42 0.0208(7) 0.0172(7) 0.0177(8) -0.0010(6) -0.0036(6) 0.0020(6)
C43 0.0265(8) 0.0143(7) 0.0146(7) 0.0010(6) 0.0032(6) 0.0010(6)
C44 0.0178(7) 0.0138(7) 0.0191(7) 0.0001(6) 0.0047(6) -0.0002(5)
B 0.0155(7) 0.0162(8) 0.0142(8) 0.0014(6) 0.0015(6) 0.0003(6)

loop_
_atom_type_symbol
_atom_type_description
_atom_type_scat_dispersion_real
_atom_type_scat_dispersion_imag
_atom_type_scat_source
C C 0.0033 0.0016 'International Tables Vol C Tables 4.2.6.8 and 6.1.1.4'
H H 0.0000 0.0000 'International Tables Vol C Tables 4.2.6.8 and 6.1.1.4'
B B 0.0013 0.0007 'International Tables Vol C Tables 4.2.6.8 and 6.1.1.4'
O O 0.0106 0.0060 'International Tables Vol C Tables 4.2.6.8 and 6.1.1.4'
F F 0.0171 0.0103 'International Tables Vol C Tables 4.2.6.8 and 6.1.1.4'
Zr Zr -2.9673 0.5597 'International Tables Vol C Tables 4.2.6.8 and 6.1.1.4'

loop_
_geom_angle_atom_site_label_1
_geom_angle_atom_site_label_2
_geom_angle_atom_site_label_3
_geom_angle
O Zr C18 106.99(5)
O Zr C24 121.37(5)
C18 Zr C24 83.59(6)
O Zr C23 89.70(5)
C18 Zr C23 101.94(6)
C24 Zr C23 32.95(6)
O Zr C17 84.67(5)
C18 Zr C17 32.98(6)
C24 Zr C17 116.09(6)
C23 Zr C17 126.74(6)
O Zr C20 129.36(5)
C18 Zr C20 54.47(6)
C24 Zr C20 104.13(6)
C23 Zr C20 136.89(6)
C17 Zr C20 54.11(5)
O Zr C19 138.10(5)
C18 Zr C19 33.16(6)
C24 Zr C19 77.16(6)
C23 Zr C19 107.51(6)
C17 Zr C19 54.23(6)
C20 Zr C19 32.24(6)
O Zr C21 96.60(5)
C18 Zr C21 54.38(6)
C24 Zr C21 130.99(6)
C23 Zr C21 156.31(6)
C17 Zr C21 32.36(5)
C20 Zr C21 32.87(5)
C19 Zr C21 53.96(6)
O Zr C22 84.63(5)
C18 Zr C22 134.04(6)
C24 Zr C22 54.13(6)
C23 Zr C22 32.48(6)
C17 Zr C22 156.55(6)
C20 Zr C22 144.28(6)
C19 Zr C22 129.55(6)
C21 Zr C22 170.72(5)
O Zr C25 138.36(5)
C18 Zr C25 100.92(6)
C24 Zr C25 32.68(5)
C23 Zr C25 54.17(5)
C17 Zr C25 131.80(6)
C20 Zr C25 92.03(6)
C19 Zr C25 78.60(6)
C21 Zr C25 124.90(5)
C22 Zr C25 53.88(5)
O Zr C26 111.73(5)
C18 Zr C26 133.08(6)
C24 Zr C26 53.98(5)
C23 Zr C26 53.96(5)
C17 Zr C26 163.43(6)
C20 Zr C26 112.56(5)
C19 Zr C26 109.19(6)
C21 Zr C26 140.79(5)
C22 Zr C26 32.55(5)
C25 Zr C26 32.36(5)
O Zr C9 69.29(4)
C18 Zr C9 138.18(5)
C24 Zr C9 135.34(5)
C23 Zr C9 119.36(5)
C17 Zr C9 107.77(5)
C20 Zr C9 94.40(5)
C19 Zr C9 126.37(6)
C21 Zr C9 84.12(5)
C22 Zr C9 87.74(5)
C25 Zr C9 108.07(5)
C26 Zr C9 81.43(5)
C2 O Zr 154.83(10)
O C2 C3 119.47(12)
O C2 C7 118.45(13)
C3 C2 C7 122.06(13)
C4 C3 C2 117.01(13)
C4 C3 C8 115.06(13)
C2 C3 C8 127.83(13)
C5 C4 C3 123.11(14)
C4 C5 C6 117.98(14)
C4 C5 C16 121.07(15)
C6 C5 C16 120.91(14)
C7 C6 C5 122.82(14)
C6 C7 C2 116.99(13)
C6 C7 C12 120.40(13)
C2 C7 C12 122.41(13)
C10 C8 C9 107.04(13)
C10 C8 C11 109.85(13)
C9 C8 C11 105.05(12)
C10 C8 C3 109.81(12)
C9 C8 C3 117.25(12)
C11 C8 C3 107.64(12)
C8 C9 Zr 121.83(9)
C13 C12 C15 105.82(13)
C13 C12 C14 110.50(14)
C15 C12 C14 107.48(13)
C13 C12 C7 112.93(13)
C15 C12 C7 111.54(13)
C14 C12 C7 108.45(12)
C21 C17 C18 108.12(15)
C21 C17 Zr 74.15(9)
C18 C17 Zr 71.86(9)
C17 C18 C19 107.77(16)
C17 C18 Zr 75.16(9)
C19 C18 Zr 75.37(9)
C20 C19 C18 107.88(15)
C20 C19 Zr 73.76(9)
C18 C19 Zr 71.47(9)
C19 C20 C21 108.15(15)
C19 C20 Zr 74.00(10)
C21 C20 Zr 73.70(9)
C17 C21 C20 107.97(15)
C17 C21 Zr 73.49(9)
C20 C21 Zr 73.43(9)
C23 C22 C26 107.96(15)
C23 C22 Zr 72.95(9)
C26 C22 Zr 73.86(9)
C22 C23 C24 107.97(15)
C22 C23 Zr 74.56(9)
C24 C23 Zr 73.25(9)
C25 C24 C23 107.98(15)
C25 C24 Zr 74.80(9)
C23 C24 Zr 73.80(9)
C26 C25 C24 107.85(15)
C26 C25 Zr 73.90(9)
C24 C25 Zr 72.52(9)
C25 C26 C22 108.23(14)
C25 C26 Zr 73.75(9)
C22 C26 Zr 73.58(9)
C32 C27 C28 112.58(14)
C32 C27 B 126.48(13)
C28 C27 B 120.77(13)
F1 C28 C29 114.81(14)
F1 C28 C27 120.20(14)
C29 C28 C27 124.98(15)
F2 C29 C30 119.99(15)
F2 C29 C28 120.75(15)
C30 C29 C28 119.26(15)
F3 C30 C31 120.29(15)
F3 C30 C29 121.06(15)
C31 C30 C29 118.64(14)
F4 C31 C30 119.33(14)
F4 C31 C32 120.56(14)
C30 C31 C32 120.07(15)
F5 C32 C31 114.41(13)
F5 C32 C27 121.15(13)
C31 C32 C27 124.42(14)
C38 C33 C34 112.18(14)
C38 C33 B 126.47(13)
C34 C33 B 120.51(13)
F6 C34 C35 114.74(14)
F6 C34 C33 119.61(13)
C35 C34 C33 125.64(15)
F7 C35 C34 121.02(15)
F7 C35 C36 119.86(15)
C34 C35 C36 119.12(15)
F8 C36 C37 121.16(15)
F8 C36 C35 120.28(16)
C37 C36 C35 118.56(15)
F9 C37 C36 119.89(15)
F9 C37 C38 120.32(15)
C36 C37 C38 119.78(15)
F10 C38 C37 114.72(14)
F10 C38 C33 120.57(14)
C37 C38 C33 124.70(15)
C44 C39 C40 112.83(14)
C44 C39 B 125.83(13)
C40 C39 B 121.15(13)
F11 C40 C41 115.40(13)
F11 C40 C39 118.99(13)
C41 C40 C39 125.62(14)
F12 C41 C42 120.14(14)
F12 C41 C40 121.14(14)
C42 C41 C40 118.72(14)
F13 C42 C41 120.69(14)
F13 C42 C43 120.28(14)
C41 C42 C43 119.03(14)
F14 C43 C42 119.47(14)
F14 C43 C44 120.56(14)
C42 C43 C44 119.96(14)
F15 C44 C39 121.52(13)
F15 C44 C43 114.66(13)
C39 C44 C43 123.82(14)
C1 B C33 102.60(12)
C1 B C39 114.23(13)
C33 B C39 113.34(12)
C1 B C27 112.26(12)
C33 B C27 112.65(12)
C39 B C27 102.17(11)

loop_
_geom_bond_atom_site_label_1
_geom_bond_atom_site_label_2
_geom_bond_distance
Zr O 1.9310(10)
Zr C18 2.4599(16)
Zr C24 2.4915(16)
Zr C23 2.4985(16)
Zr C17 2.5023(16)
Zr C20 2.5072(16)
Zr C19 2.5102(16)
Zr C21 2.5107(16)
Zr C22 2.5191(16)
Zr C25 2.5207(16)
Zr C26 2.5227(15)
Zr C9 2.7904(16)
F1 C28 1.3502(18)
F2 C29 1.3424(18)
F3 C30 1.3453(18)
F4 C31 1.3472(18)
F5 C32 1.3519(17)
F6 C34 1.3703(17)
F7 C35 1.3464(19)
F8 C36 1.3382(19)
F9 C37 1.3414(19)
F10 C38 1.3554(18)
F11 C40 1.3631(17)
F12 C41 1.3466(17)
F13 C42 1.3468(17)
F14 C43 1.3455(18)
F15 C44 1.3495(17)
O C2 1.3693(18)
C1 B 1.637(2)
C2 C3 1.402(2)
C2 C7 1.4223(19)
C3 C4 1.399(2)
C3 C8 1.5504(19)
C4 C5 1.381(2)
C5 C6 1.391(2)
C5 C16 1.505(2)
C6 C7 1.390(2)
C7 C12 1.541(2)
C8 C10 1.538(2)
C8 C9 1.539(2)
C8 C11 1.544(2)
C12 C13 1.535(2)
C12 C15 1.536(2)
C12 C14 1.538(2)
C17 C21 1.397(2)
C17 C18 1.409(3)
C18 C19 1.419(3)
C19 C20 1.393(3)
C20 C21 1.420(2)
C22 C23 1.404(2)
C22 C26 1.413(2)
C23 C24 1.415(2)
C24 C25 1.410(2)
C25 C26 1.405(2)
C27 C32 1.390(2)
C27 C28 1.394(2)
C27 B 1.667(2)
C28 C29 1.386(2)
C29 C30 1.377(2)
C30 C31 1.373(2)
C31 C32 1.384(2)
C33 C38 1.390(2)
C33 C34 1.390(2)
C33 B 1.654(2)
C34 C35 1.379(2)
C35 C36 1.382(2)
C36 C37 1.373(2)
C37 C38 1.389(2)
C39 C44 1.389(2)
C39 C40 1.392(2)
C39 B 1.655(2)
C40 C41 1.379(2)
C41 C42 1.375(2)
C42 C43 1.377(2)
C43 C44 1.391(2)

loop_
_geom_hbond_atom_site_label_D
_geom_hbond_atom_site_label_H
_geom_hbond_atom_site_label_A
_geom_hbond_distance_DH
_geom_hbond_distance_HA
_geom_hbond_distance_DA
_geom_hbond_angle_DHA
C9 H9A Zr 1.013(18) 2.256(18) 2.7904(16) 111.4(13)
